data_2100949
loop_
_publ_author_name
'Gladyshevskii, R. E.'
'Cenzual, K.'
'Flack, H. D.'
'Parth\'e, E.'

_publ_section_title
;
 Structure of <i>R</i>Ni~3~Al~9~ (<i>R</i> = Y, Gd, Dy, Er) with either
 ordered or partly disordered arrangement of Al-atom triangles and
 rare-earth-metal atoms
;
_journal_issue 3
_journal_name_full 'Acta Crystallographica Section B'
_journal_page_first 468
_journal_page_last 474
_journal_paper_doi 10.1107/S010876819201173X
_journal_volume 49
_journal_year 1993
_chemical_formula_sum 'Al9 Dy Ni3'
_chemical_formula_weight 581.46
_space_group_crystal_system trigonal
_space_group_IT_number 155
_space_group_name_Hall 'R 3 2"'
_space_group_name_H-M_alt 'R 3 2 :H'
_cell_angle_alpha 90
_cell_angle_beta 90
_cell_angle_gamma 120
_cell_formula_units_Z 6
_cell_length_a 7.2723(9)
_cell_length_b 7.2723(9)
_cell_length_c 27.344(6)
_cell_volume 1446.1(4)
_diffrn_radiation_type Mo
_diffrn_radiation_wavelength 0.71073
_exptl_crystal_density_diffrn 4.624
_exptl_crystal_F_000 1602
_cod_data_source_file du0339.cif
_cod_data_source_block du0339d
_cod_depositor_comments
;
 Correcting the _cell_angle_gamma data item value by changing it from '90' to
 '120' and updating the space group information after consulting the original
 publication.

 Antanas Vaitkus,
 2017-11-18
;
_cod_original_cell_volume 1252.4
_cod_original_sg_symbol_H-M 'R 32'
_cod_original_formula_sum 'Al9 Dy1 Ni3'
_cod_database_code 2100949

loop_
_space_group_symop_id
_space_group_symop_operation_xyz
1 x,y,z
2 -y,x-y,z
3 -x+y,-x,z
4 y,x,-z
5 -x,-x+y,-z
6 x-y,-y,-z
7 x+2/3,y+1/3,z+1/3
8 -y+2/3,x-y+1/3,z+1/3
9 -x+y+2/3,-x+1/3,z+1/3
10 y+2/3,x+1/3,-z+1/3
11 -x+2/3,-x+y+1/3,-z+1/3
12 x-y+2/3,-y+1/3,-z+1/3
13 x+1/3,y+2/3,z+2/3
14 -y+1/3,x-y+2/3,z+2/3
15 -x+y+1/3,-x+2/3,z+2/3
16 y+1/3,x+2/3,-z+2/3
17 -x+1/3,-x+y+2/3,-z+2/3
18 x-y+1/3,-y+2/3,-z+2/3

loop_
_atom_site_label
_atom_site_fract_x
_atom_site_fract_y
_atom_site_fract_z
_atom_site_U_iso_or_equiv
Ni .3348(4) .0027(5) .08519(4) .0084(7)
Al(1) .3290(10) .3320(10) .09960(10) .010(2)
Al(2) .2100(10) .0 .5 .0080(10)
Al(3) .3331(9) .0 .0 .012(2)
Al(4) .0 .0 .0518(2) .0100(10)
Dy(1) .0 .0 .16670(4) .0046(2)
Al(5) .0 .0 .2812(2) .0100(10)
Al(6) .0 .0 .3863(2) .0080(10)
Dy(2) .0 .0 .5 .0046(2)
Al(5) .213(3) .002(3) .1681(7) .0080(10)

loop_
_geom_angle_atom_site_label_1
_geom_angle_atom_site_label_2
_geom_angle_atom_site_label_3
_geom_angle
Al(1) Dy(1) Al(1) 180.0

loop_
_geom_bond_atom_site_label_1
_geom_bond_atom_site_label_2
_geom_bond_distance
Dy(1) Al(2) 2.977(2)
Dy(1) Al(1) 3.039(4)
Ni Al(3) 2.3310(10)
Ni Al(2) 2.4190(10)
Ni Al(1) 2.426(5)
